data_1523249
loop_
_publ_author_name
'Bhan, S.'
'Goedecke, T.'
'Panday, P.K.'
'Schubert, K.'

_publ_section_title
;
 Ueber die Mischungen Pd-Tl und Pt-Tl
;
_journal_name_full 'Journal of the Less-Common Metals'
_journal_page_first 415
_journal_page_last 425
_journal_volume 16
_journal_year 1968
_chemical_formula_sum 'Pt3 Tl2'
_space_group_IT_number 163
_symmetry_space_group_name_Hall '-P 3 2c'
_symmetry_space_group_name_H-M 'P -3 1 c'
_cell_angle_alpha 90
_cell_angle_beta 90
_cell_angle_gamma 120
_cell_formula_units_Z 4
_cell_length_a 5.645
_cell_length_b 5.645
_cell_length_c 13.851
_cell_volume 382.243
_citation_journal_id_ASTM JCOMAH
_cod_data_source_file Bhan_JCOMAH_1968_1863.cif
_cod_data_source_block Pt3Tl2
_cod_original_cell_volume 382.2431
_cod_database_code 1523249

loop_
_symmetry_equiv_pos_as_xyz
x,y,z
-y,x-y,z
-x+y,-x,z
-y,-x,-z+1/2
x,x-y,-z+1/2
-x+y,y,-z+1/2
-x,-y,-z
y,-x+y,-z
x-y,x,-z
y,x,z-1/2
-x,-x+y,z-1/2
x-y,-y,z-1/2

loop_
_atom_site_label
_atom_site_type_symbol
_atom_site_fract_x
_atom_site_fract_y
_atom_site_fract_z
_atom_site_occupancy
_atom_site_U_iso_or_equiv
Tl2 Tl 0.3333 0.6667 0.25 1 0.0
Tl3 Tl 0.3333 0.6667 0.9087 1 0.0
Pt1 Pt 0.1667 0.3333 0.0875 1 0.0
Tl1 Tl 0 0 0.25 1 0.0
